data_2242683
loop_
_publ_author_name
'Yaman, Mavise'
'Aydemir, Ercan'
'Dege, Necmi'
'Agar, Erbil'
'Iskenderov, Turganbay S.'

_publ_section_title
;
 Synthesis, crystallographic analysis and Hirshfeld surface analysis of
 4-bromo-2-{[2-(5-bromo-2-nitrophenyl)hydrazin-1-ylidene]methyl}-5-fluorophenol
;
_journal_coeditor_code XU5944
_journal_issue 11
_journal_name_full 'Acta Crystallographica Section E'
_journal_page_first 1628
_journal_page_last 1632
_journal_paper_doi 10.1107/S2056989018014627
_journal_volume 74
_journal_year 2018
_chemical_formula_iupac 'C13 H8 Br2 F N3 O3'
_chemical_formula_moiety 'C13 H8 Br2 F N3 O3'
_chemical_formula_sum 'C13 H8 Br2 F N3 O3'
_chemical_formula_weight 433.04
_chemical_name_systematic
;
4-Bromo-2-{[2-(5-bromo-2-nitrophenyl)hydrazin-1-ylidene]methyl}-5-fluorophenol
;
_space_group_crystal_system monoclinic
_space_group_IT_number 14
_space_group_name_Hall '-P 2yn'
_space_group_name_H-M_alt 'P 1 21/n 1'
_symmetry_space_group_name_Hall '-P 2yn'
_symmetry_space_group_name_H-M 'P 1 21/n 1'
_atom_sites_solution_hydrogens geom
_audit_creation_method SHELXL-2017/1
_cell_angle_alpha 90
_cell_angle_beta 95.026(7)
_cell_angle_gamma 90
_cell_formula_units_Z 4
_cell_length_a 16.1360(14)
_cell_length_b 4.1745(3)
_cell_length_c 21.468(2)
_cell_measurement_reflns_used 5914
_cell_measurement_temperature 296(2)
_cell_measurement_theta_max 29.68
_cell_measurement_theta_min 1.52
_cell_volume 1440.5(2)
_computing_cell_refinement
;
X-AREA (Stoe & Cie, 2002)
;
_computing_data_collection
;
X-AREA (Stoe & Cie, 2002)
;
_computing_data_reduction
;
X-RED (Stoe & Cie, 2002)
;
_computing_molecular_graphics
;
ORTEP-3 for Windows (Farrugia, 2012)
;
_computing_publication_material
;
WinGX (Farrugia, 2012) and PLATON (Spek, 2009)
;
_computing_structure_refinement
;
SHELXL2017 (Sheldrick, 2015b)
;
_computing_structure_solution
;
SHELXT2014 (Sheldrick, 2015a)
;
_diffrn_ambient_temperature 296(2)
_diffrn_detector_area_resol_mean 6.67
_diffrn_measured_fraction_theta_full 0.995
_diffrn_measured_fraction_theta_max 0.983
_diffrn_measurement_device_type 'Stoe IPDS 2'
_diffrn_measurement_method 'rotation method'
_diffrn_radiation_type MoK\a
_diffrn_radiation_wavelength 0.71073
_diffrn_reflns_av_R_equivalents 0.1133
_diffrn_reflns_av_unetI/netI 0.1218
_diffrn_reflns_limit_h_max 19
_diffrn_reflns_limit_h_min -19
_diffrn_reflns_limit_k_max 5
_diffrn_reflns_limit_k_min -4
_diffrn_reflns_limit_l_max 26
_diffrn_reflns_limit_l_min -26
_diffrn_reflns_number 9546
_diffrn_reflns_theta_full 25.242
_diffrn_reflns_theta_max 25.997
_diffrn_reflns_theta_min 1.517
_diffrn_source 'sealed X-ray tube, 12 x 0.4 mm long-fine focus'
_exptl_absorpt_coefficient_mu 5.654
_exptl_absorpt_correction_T_max 0.8833
_exptl_absorpt_correction_T_min 0.2959
_exptl_absorpt_correction_type integration
_exptl_absorpt_process_details
;
(X-RED32; Stoe & Cie, 2002)
;
_exptl_crystal_colour pink
_exptl_crystal_density_diffrn 1.997
_exptl_crystal_description needle
_exptl_crystal_F_000 840
_exptl_crystal_size_max 0.460
_exptl_crystal_size_mid 0.173
_exptl_crystal_size_min 0.020
_refine_diff_density_max 0.421
_refine_diff_density_min -0.282
_refine_ls_extinction_method none
_refine_ls_goodness_of_fit_ref 0.839
_refine_ls_hydrogen_treatment constr
_refine_ls_matrix_type full
_refine_ls_number_parameters 200
_refine_ls_number_reflns 2775
_refine_ls_number_restraints 0
_refine_ls_restrained_S_all 0.839
_refine_ls_R_factor_all 0.1306
_refine_ls_R_factor_gt 0.0506
_refine_ls_shift/su_max 0.000
_refine_ls_shift/su_mean 0.000
_refine_ls_structure_factor_coef Fsqd
_refine_ls_weighting_details 'w=1/[\s^2^(Fo^2^)+(0.0267P)^2^] where P=(Fo^2^+2Fc^2^)/3'
_refine_ls_weighting_scheme calc
_refine_ls_wR_factor_gt 0.0806
_refine_ls_wR_factor_ref 0.0980
_reflns_number_gt 1270
_reflns_number_total 2775
_reflns_threshold_expression 'I > 2\s(I)'
_cod_data_source_file xu5944sup1.cif
_cod_data_source_block I
_cod_depositor_comments
;
 The '_cell_lenght_a' data item was moved out of a data loop.

 Antanas Vaitkus,
 2019-08-21
;
_cod_database_code 2242683
_cod_database_fobs_code 2242683
_shelx_space_group_comment
;
The symmetry employed for this shelxl refinement is uniquely defined
by the following loop, which should always be used as a source of
symmetry information in preference to the above space-group names.
They are only intended as comments.
;

loop_
_symmetry_equiv_pos_as_xyz
'x, y, z'
'-x+1/2, y+1/2, -z+1/2'
'-x, -y, -z'
'x-1/2, -y-1/2, z-1/2'

loop_
_atom_site_type_symbol
_atom_site_label
_atom_site_fract_x
_atom_site_fract_y
_atom_site_fract_z
_atom_site_U_iso_or_equiv
_atom_site_adp_type
_atom_site_calc_flag
_atom_site_occupancy
Br Br2 0.19136(4) -0.4176(2) 0.67484(4) 0.0714(3) Uani d 1
Br Br1 0.12607(5) 1.1323(3) 0.25304(4) 0.0787(3) Uani d 1
O O3 0.5159(3) 0.2810(14) 0.5457(2) 0.0689(16) Uani d 1
F F1 -0.0194(2) 0.9500(15) 0.3236(2) 0.107(2) Uani d 1
N N1 0.2772(3) 0.3510(15) 0.4968(3) 0.0503(14) Uani d 1
N N3 0.5145(3) 0.0903(18) 0.5895(3) 0.0566(15) Uani d 1
N N2 0.3538(3) 0.2591(14) 0.5232(3) 0.0564(18) Uani d 1
H H2 0.398154 0.325205 0.507843 0.068 Uiso calc 1
O O2 0.5792(3) -0.0104(14) 0.6187(2) 0.0800(19) Uani d 1
O O1 0.1152(3) 0.4263(18) 0.4954(3) 0.0892(19) Uani d 1
H H1 0.161084 0.357911 0.508414 0.134 Uiso calc 1
C C8 0.3593(4) 0.0605(18) 0.5745(3) 0.0470(18) Uani d 1
C C1 0.1976(4) 0.8061(17) 0.3618(3) 0.0496(19) Uani d 1
H H1A 0.248599 0.848552 0.346371 0.060 Uiso calc 1
C C13 0.4351(4) -0.0228(17) 0.6077(3) 0.050(2) Uani d 1
C C7 0.2755(4) 0.5174(18) 0.4473(3) 0.050(2) Uani d 1
H H7 0.324917 0.564799 0.430059 0.060 Uiso calc 1
C C11 0.3659(4) -0.3285(19) 0.6826(3) 0.062(2) Uani d 1
H H11 0.367763 -0.454009 0.718527 0.074 Uiso calc 1
C C12 0.4369(4) -0.2110(18) 0.6608(3) 0.053(2) Uani d 1
H H12 0.487920 -0.259040 0.682367 0.064 Uiso calc 1
C C6 0.1965(4) 0.636(2) 0.4169(3) 0.0542(19) Uani d 1
C C9 0.2876(4) -0.0681(18) 0.5974(3) 0.0497(18) Uani d 1
H H9 0.236095 -0.024328 0.576206 0.060 Uiso calc 1
C C10 0.2909(4) -0.2535(18) 0.6492(3) 0.055(2) Uani d 1
C C2 0.1272(4) 0.913(2) 0.3293(3) 0.0569(19) Uani d 1
C C5 0.1212(4) 0.584(2) 0.4414(3) 0.067(2) Uani d 1
C C4 0.0481(4) 0.692(2) 0.4105(4) 0.078(3) Uani d 1
H H4 -0.002785 0.660131 0.426706 0.093 Uiso calc 1
C C3 0.0533(4) 0.849(2) 0.3552(3) 0.067(2) Uani d 1

loop_
_atom_site_aniso_label
_atom_site_aniso_U_11
_atom_site_aniso_U_22
_atom_site_aniso_U_33
_atom_site_aniso_U_12
_atom_site_aniso_U_13
_atom_site_aniso_U_23
Br2 0.0566(5) 0.0778(7) 0.0821(6) -0.0020(5) 0.0197(4) 0.0045(5)
Br1 0.0781(6) 0.0915(8) 0.0632(5) -0.0096(5) -0.0115(4) 0.0140(5)
O3 0.053(3) 0.084(5) 0.070(3) 0.002(3) 0.007(3) 0.023(3)
F1 0.052(2) 0.167(6) 0.098(3) 0.020(3) -0.010(2) 0.037(3)
N1 0.043(3) 0.054(5) 0.053(4) 0.006(3) -0.002(3) -0.005(3)
N3 0.046(3) 0.066(5) 0.058(4) -0.002(4) 0.002(3) -0.006(4)
N2 0.040(3) 0.070(5) 0.060(4) 0.003(3) 0.008(3) 0.006(3)
O2 0.040(3) 0.116(6) 0.082(4) 0.010(3) -0.006(3) 0.016(3)
O1 0.052(3) 0.136(6) 0.080(4) 0.010(4) 0.011(3) 0.042(4)
C8 0.043(4) 0.056(5) 0.043(4) 0.003(4) 0.005(3) -0.004(4)
C1 0.042(4) 0.049(6) 0.058(5) -0.001(3) 0.002(3) 0.000(4)
C13 0.040(4) 0.053(6) 0.060(5) -0.004(3) 0.007(3) -0.006(4)
C7 0.033(4) 0.068(7) 0.048(4) -0.004(3) 0.005(3) 0.000(4)
C11 0.064(5) 0.069(7) 0.053(4) 0.007(4) 0.010(4) 0.009(4)
C12 0.043(4) 0.061(6) 0.054(4) 0.009(4) -0.004(3) -0.003(4)
C6 0.041(4) 0.073(6) 0.047(4) -0.002(4) 0.001(3) 0.001(4)
C9 0.041(4) 0.047(5) 0.061(4) 0.007(4) 0.007(3) -0.011(4)
C10 0.059(4) 0.056(6) 0.049(4) 0.012(4) 0.006(4) -0.001(4)
C2 0.049(4) 0.059(5) 0.062(4) -0.003(4) 0.003(3) -0.007(4)
C5 0.041(4) 0.097(7) 0.064(5) 0.003(5) 0.010(4) 0.018(5)
C4 0.042(4) 0.124(9) 0.069(5) 0.008(5) 0.012(4) 0.015(5)
C3 0.041(4) 0.093(7) 0.062(5) 0.009(4) -0.019(4) -0.002(5)

loop_
_atom_type_symbol
_atom_type_description
_atom_type_scat_dispersion_real
_atom_type_scat_dispersion_imag
_atom_type_scat_source
C C 0.0033 0.0016 'International Tables Vol C Tables 4.2.6.8 and 6.1.1.4'
H H 0.0000 0.0000 'International Tables Vol C Tables 4.2.6.8 and 6.1.1.4'
Br Br -0.2901 2.4595 'International Tables Vol C Tables 4.2.6.8 and 6.1.1.4'
F F 0.0171 0.0103 'International Tables Vol C Tables 4.2.6.8 and 6.1.1.4'
N N 0.0061 0.0033 'International Tables Vol C Tables 4.2.6.8 and 6.1.1.4'
O O 0.0106 0.0060 'International Tables Vol C Tables 4.2.6.8 and 6.1.1.4'

loop_
_geom_angle_atom_site_label_1
_geom_angle_atom_site_label_2
_geom_angle_atom_site_label_3
_geom_angle
C7 N1 N2 117.0(5)
O3 N3 O2 122.2(6)
O3 N3 C13 119.4(6)
O2 N3 C13 118.4(6)
N1 N2 C8 119.6(5)
N1 N2 H2 120.2
C8 N2 H2 120.2
C5 O1 H1 109.5
N2 C8 C9 120.9(6)
N2 C8 C13 123.3(6)
C9 C8 C13 115.8(6)
C2 C1 C6 122.5(6)
C2 C1 H1A 118.8
C6 C1 H1A 118.8
C12 C13 C8 120.9(6)
C12 C13 N3 116.9(6)
C8 C13 N3 122.2(6)
N1 C7 C6 120.9(6)
N1 C7 H7 119.6
C6 C7 H7 119.6
C12 C11 C10 117.5(7)
C12 C11 H11 121.2
C10 C11 H11 121.2
C11 C12 C13 122.0(6)
C11 C12 H12 119.0
C13 C12 H12 119.0
C1 C6 C5 119.0(6)
C1 C6 C7 118.6(6)
C5 C6 C7 122.4(6)
C10 C9 C8 122.3(6)
C10 C9 H9 118.9
C8 C9 H9 118.9
C9 C10 C11 121.6(7)
C9 C10 Br2 118.6(5)
C11 C10 Br2 119.8(6)
C1 C2 C3 116.2(7)
C1 C2 Br1 123.6(5)
C3 C2 Br1 120.1(5)
O1 C5 C4 116.9(6)
O1 C5 C6 122.5(6)
C4 C5 C6 120.5(7)
C3 C4 C5 117.5(6)
C3 C4 H4 121.2
C5 C4 H4 121.2
C4 C3 F1 117.7(6)
C4 C3 C2 124.2(6)
F1 C3 C2 118.1(7)

loop_
_geom_bond_atom_site_label_1
_geom_bond_atom_site_label_2
_geom_bond_distance
Br2 C10 1.872(7)
Br1 C2 1.874(7)
O3 N3 1.234(7)
F1 C3 1.369(7)
N1 C7 1.268(8)
N1 N2 1.368(7)
N3 O2 1.243(7)
N3 C13 1.451(8)
N2 C8 1.374(8)
N2 H2 0.8600
O1 C5 1.343(8)
O1 H1 0.8200
C8 C9 1.402(8)
C8 C13 1.406(9)
C1 C2 1.356(9)
C1 C6 1.381(9)
C1 H1A 0.9300
C13 C12 1.383(9)
C7 C6 1.465(9)
C7 H7 0.9300
C11 C12 1.366(9)
C11 C10 1.388(9)
C11 H11 0.9300
C12 H12 0.9300
C6 C5 1.383(8)
C9 C10 1.353(10)
C9 H9 0.9300
C2 C3 1.386(9)
C5 C4 1.378(10)
C4 C3 1.363(10)
C4 H4 0.9300

loop_
_geom_hbond_atom_site_label_D
_geom_hbond_atom_site_label_H
_geom_hbond_atom_site_label_A
_geom_hbond_site_symmetry_A
_geom_hbond_distance_DH
_geom_hbond_distance_HA
_geom_hbond_distance_DA
_geom_hbond_angle_DHA
_geom_hbond_publ_flag
O1 H1 N1 . 0.82 1.91 2.631(7) 145.8 yes
N2 H2 O3 . 0.86 2.01 2.619(7) 127.3 yes
N2 H2 O3 3_666 0.86 2.50 3.293(7) 154.6 yes
C4 H4 O1 3_566 0.93 2.60 3.494(8) 162.0 yes
C7 H7 O3 3_666 0.93 2.66 3.461(7) 145.3 yes
C12 H12 Br1 4_666 0.93 3.02 3.908(7) 160.7 yes

loop_
_geom_torsion_atom_site_label_1
_geom_torsion_atom_site_label_2
_geom_torsion_atom_site_label_3
_geom_torsion_atom_site_label_4
_geom_torsion
C7 N1 N2 C8 -175.6(6)
N1 N2 C8 C9 4.6(10)
N1 N2 C8 C13 -174.2(6)
N2 C8 C13 C12 176.8(7)
C9 C8 C13 C12 -2.1(10)
N2 C8 C13 N3 -1.4(10)
C9 C8 C13 N3 179.7(6)
O3 N3 C13 C12 -173.8(7)
O2 N3 C13 C12 6.4(9)
O3 N3 C13 C8 4.4(10)
O2 N3 C13 C8 -175.3(7)
N2 N1 C7 C6 -177.9(6)
C10 C11 C12 C13 0.3(11)
C8 C13 C12 C11 1.2(11)
N3 C13 C12 C11 179.5(7)
C2 C1 C6 C5 -2.6(12)
C2 C1 C6 C7 177.3(7)
N1 C7 C6 C1 -177.6(7)
N1 C7 C6 C5 2.3(12)
N2 C8 C9 C10 -177.2(7)
C13 C8 C9 C10 1.7(10)
C8 C9 C10 C11 -0.3(12)
C8 C9 C10 Br2 -179.0(5)
C12 C11 C10 C9 -0.7(11)
C12 C11 C10 Br2 178.0(5)
C6 C1 C2 C3 1.4(12)
C6 C1 C2 Br1 -177.9(6)
C1 C6 C5 O1 -178.7(8)
C7 C6 C5 O1 1.5(13)
C1 C6 C5 C4 1.6(13)
C7 C6 C5 C4 -178.3(8)
O1 C5 C4 C3 -179.2(9)
C6 C5 C4 C3 0.6(14)
C5 C4 C3 F1 178.3(8)
C5 C4 C3 C2 -1.9(14)
C1 C2 C3 C4 1.0(13)
Br1 C2 C3 C4 -179.8(8)
C1 C2 C3 F1 -179.3(7)
Br1 C2 C3 F1 -0.1(11)
